data_7109340
loop_
_publ_author_name
'Holger Braunschweig'
'Alexander Damme'

_publ_section_title
;
 Thermodynamic control of oxidative addition and reductive elimination
 processes in
 cis-bis(dimethoxyboryl)-bis(tricyclohexylphosphine)platinum(II)
;
_journal_name_full Chem.Commun.
_journal_page_first 5216
_journal_paper_doi 10.1039/c3cc41444b
_journal_volume 49
_journal_year 2013
_chemical_formula_moiety 'C40 H78 B2 O4 P2 Pt'
_chemical_formula_sum 'C40 H78 B2 O4 P2 Pt'
_chemical_formula_weight 901.67
_chemical_name_common
;
?
;
_chemical_name_systematic
;
?
;
_space_group_IT_number 14
_symmetry_cell_setting monoclinic
_symmetry_space_group_name_Hall '-P 2yn'
_symmetry_space_group_name_H-M 'P 1 21/n 1'
_atom_sites_solution_hydrogens geom
_atom_sites_solution_primary direct
_atom_sites_solution_secondary difmap
_audit_creation_method SHELXL-97
_cell_angle_alpha 90.00
_cell_angle_beta 90.0190(10)
_cell_angle_gamma 90.00
_cell_formula_units_Z 8
_cell_length_a 11.8325(2)
_cell_length_b 41.1461(9)
_cell_length_c 21.8039(5)
_cell_measurement_reflns_used 8134
_cell_measurement_temperature 100(2)
_cell_measurement_theta_max 24.62
_cell_measurement_theta_min 2.19
_cell_volume 10615.5(4)
_computing_cell_refinement 'Saint+ ver. 7.68A (Bruker AXS)'
_computing_data_collection 'APEX2 ver. 2010.3 (Bruker AXS)'
_computing_data_reduction 'Saint+ ver. 7.68A (Bruker AXS)'
_computing_molecular_graphics 'XP ver. 5.1 (Bruker AXS, 1998)'
_computing_publication_material 'SHELXL-97 (Sheldrick, 2008)'
_computing_structure_refinement 'SHELXL-97 (Sheldrick, 1997)'
_computing_structure_solution 'SHELXS-97 (Sheldrick, 1990)'
_diffrn_ambient_temperature 100(2)
_diffrn_detector_area_resol_mean 8.333
_diffrn_measured_fraction_theta_full 1.000
_diffrn_measured_fraction_theta_max 0.996
_diffrn_measurement_device_type 'Bruker X8-APEX II'
_diffrn_measurement_method '\f and \w scans'
_diffrn_radiation_monochromator 'multi-layer mirror'
_diffrn_radiation_source 'rotating anode'
_diffrn_radiation_type MoK\a
_diffrn_radiation_wavelength 0.71073
_diffrn_reflns_av_R_equivalents 0.0000
_diffrn_reflns_av_sigmaI/netI 0.0826
_diffrn_reflns_limit_h_max 14
_diffrn_reflns_limit_h_min -14
_diffrn_reflns_limit_k_max 51
_diffrn_reflns_limit_k_min 0
_diffrn_reflns_limit_l_max 27
_diffrn_reflns_limit_l_min 0
_diffrn_reflns_number 21788
_diffrn_reflns_theta_full 26.00
_diffrn_reflns_theta_max 26.44
_diffrn_reflns_theta_min 0.99
_exptl_absorpt_coefficient_mu 2.734
_exptl_absorpt_correction_T_max 0.7454
_exptl_absorpt_correction_T_min 0.6195
_exptl_absorpt_correction_type multi-scan
_exptl_absorpt_process_details 'Sadabs 2008/1 (Bruker 2008)'
_exptl_crystal_colour colourless
_exptl_crystal_density_diffrn 1.128
_exptl_crystal_density_method 'not measured'
_exptl_crystal_description block
_exptl_crystal_F_000 3744
_exptl_crystal_size_max 0.32
_exptl_crystal_size_mid 0.24
_exptl_crystal_size_min 0.11
_platon_squeeze_details
;
The unit cell contains two pentane molecules
which have been treated as a diffuse contribution to the overall
scattering without specific atom positions by SQUEEZE/PLATON.
;
_refine_diff_density_max 0.900
_refine_diff_density_min -0.697
_refine_diff_density_rms 0.125
_refine_ls_extinction_method none
_refine_ls_goodness_of_fit_ref 0.983
_refine_ls_hydrogen_treatment constr
_refine_ls_matrix_type full
_refine_ls_number_parameters 880
_refine_ls_number_reflns 21788
_refine_ls_number_restraints 42
_refine_ls_restrained_S_all 0.986
_refine_ls_R_factor_all 0.0664
_refine_ls_R_factor_gt 0.0386
_refine_ls_shift/su_max 0.004
_refine_ls_shift/su_mean 0.000
_refine_ls_structure_factor_coef Fsqd
_refine_ls_weighting_details 'calc w=1/[\s^2^(Fo^2^)+(0.0311P)^2^+0.0000P] where P=(Fo^2^+2Fc^2^)/3'
_refine_ls_weighting_scheme calc
_refine_ls_wR_factor_gt 0.0730
_refine_ls_wR_factor_ref 0.0779
_reflns_number_gt 15647
_reflns_number_total 21788
_reflns_threshold_expression >2sigma(I)
_cod_data_source_file c3cc41444b.txt
_cod_data_source_block 1
_cod_original_sg_symbol_H-M P2(1)/n
_cod_database_code 7109340

loop_
_symmetry_equiv_pos_as_xyz
'x, y, z'
'-x+1/2, y+1/2, -z+1/2'
'-x, -y, -z'
'x-1/2, -y-1/2, z-1/2'

loop_
_atom_site_label
_atom_site_type_symbol
_atom_site_fract_x
_atom_site_fract_y
_atom_site_fract_z
_atom_site_U_iso_or_equiv
_atom_site_adp_type
_atom_site_occupancy
_atom_site_symmetry_multiplicity
_atom_site_calc_flag
_atom_site_refinement_flags
_atom_site_disorder_assembly
_atom_site_disorder_group
Pt1 Pt 0.659145(13) 0.400038(4) 0.297778(7) 0.01288(5) Uani 1 1 d . . .
B2 B 0.6624(4) 0.38744(11) 0.2048(2) 0.0165(11) Uani 1 1 d . . .
O3 O 0.6280(2) 0.40938(6) 0.16047(12) 0.0185(6) Uani 1 1 d . . .
C4 C 0.6471(4) 0.40316(11) 0.09664(18) 0.0296(11) Uani 1 1 d . . .
H4A H 0.6166 0.3817 0.0860 0.044 Uiso 1 1 calc R . .
H4B H 0.7284 0.4036 0.0882 0.044 Uiso 1 1 calc R . .
H4C H 0.6092 0.4199 0.0721 0.044 Uiso 1 1 calc R . .
O5 O 0.7010(2) 0.35846(6) 0.18045(12) 0.0190(6) Uani 1 1 d . . .
C6 C 0.7403(4) 0.33256(9) 0.21782(19) 0.0245(11) Uani 1 1 d . . .
H6A H 0.6780 0.3175 0.2260 0.037 Uiso 1 1 calc R . .
H6B H 0.7689 0.3413 0.2567 0.037 Uiso 1 1 calc R . .
H6C H 0.8013 0.3210 0.1966 0.037 Uiso 1 1 calc R . .
B7 B 0.5121(4) 0.37319(12) 0.2774(2) 0.0198(11) Uani 1 1 d . . .
O8 O 0.5091(2) 0.34041(6) 0.28804(13) 0.0221(7) Uani 1 1 d . . .
C9 C 0.4133(4) 0.32086(11) 0.2727(2) 0.0304(12) Uani 1 1 d . . .
H9A H 0.4160 0.3153 0.2291 0.046 Uiso 1 1 calc R . .
H9B H 0.3439 0.3330 0.2813 0.046 Uiso 1 1 calc R . .
H9C H 0.4144 0.3009 0.2973 0.046 Uiso 1 1 calc R . .
O10 O 0.4138(2) 0.38549(7) 0.25299(13) 0.0216(7) Uani 1 1 d . . .
C11 C 0.4002(4) 0.41884(11) 0.2368(2) 0.0294(11) Uani 1 1 d . . .
H11A H 0.4260 0.4222 0.1946 0.044 Uiso 1 1 calc R . .
H11B H 0.4450 0.4324 0.2646 0.044 Uiso 1 1 calc R . .
H11C H 0.3203 0.4248 0.2401 0.044 Uiso 1 1 calc R . .
P12 P 0.81717(9) 0.43456(2) 0.28230(5) 0.0150(2) Uani 1 1 d . . .
C13 C 0.9540(3) 0.41555(10) 0.25903(18) 0.0173(9) Uani 1 1 d . . .
H13 H 1.0120 0.4332 0.2581 0.021 Uiso 1 1 calc R . .
C14 C 0.9925(3) 0.39065(10) 0.30700(19) 0.0206(10) Uani 1 1 d . . .
H14A H 0.9356 0.3731 0.3102 0.025 Uiso 1 1 calc R . .
H14B H 0.9984 0.4013 0.3475 0.025 Uiso 1 1 calc R . .
C15 C 1.1080(4) 0.37588(11) 0.2896(2) 0.0302(12) Uani 1 1 d . . .
H15A H 1.1667 0.3930 0.2911 0.036 Uiso 1 1 calc R . .
H15B H 1.1285 0.3588 0.3196 0.036 Uiso 1 1 calc R . .
C16 C 1.1044(4) 0.36117(11) 0.2254(2) 0.0309(12) Uani 1 1 d . . .
H16A H 1.1805 0.3532 0.2143 0.037 Uiso 1 1 calc R . .
H16B H 1.0519 0.3424 0.2252 0.037 Uiso 1 1 calc R . .
C17 C 1.0657(4) 0.38597(11) 0.1783(2) 0.0271(11) Uani 1 1 d . . .
H17A H 1.0606 0.3754 0.1376 0.033 Uiso 1 1 calc R . .
H17B H 1.1223 0.4036 0.1755 0.033 Uiso 1 1 calc R . .
C18 C 0.9507(3) 0.40040(10) 0.19516(19) 0.0220(10) Uani 1 1 d . . .
H18A H 0.9296 0.4172 0.1647 0.026 Uiso 1 1 calc R . .
H18B H 0.8925 0.3831 0.1941 0.026 Uiso 1 1 calc R . .
C19 C 0.7883(4) 0.46119(10) 0.21541(18) 0.0212(10) Uani 1 1 d . . .
H19 H 0.7841 0.4458 0.1800 0.025 Uiso 1 1 calc R . .
C20 C 0.8805(4) 0.48582(11) 0.1964(2) 0.0334(12) Uani 1 1 d . . .
H20A H 0.8840 0.5038 0.2266 0.040 Uiso 1 1 calc R . .
H20B H 0.9551 0.4750 0.1954 0.040 Uiso 1 1 calc R . .
C21 C 0.8523(5) 0.49929(12) 0.1333(2) 0.0490(16) Uani 1 1 d . . .
H21A H 0.8549 0.4815 0.1029 0.059 Uiso 1 1 calc R . .
H21B H 0.9099 0.5156 0.1216 0.059 Uiso 1 1 calc R . .
C22 C 0.7358(5) 0.51505(12) 0.1317(2) 0.0547(17) Uani 1 1 d . . .
H22A H 0.7188 0.5221 0.0893 0.066 Uiso 1 1 calc R . .
H22B H 0.7360 0.5346 0.1583 0.066 Uiso 1 1 calc R . .
C23 C 0.6441(4) 0.49159(12) 0.1535(2) 0.0417(14) Uani 1 1 d . . .
H23A H 0.5707 0.5032 0.1551 0.050 Uiso 1 1 calc R . .
H23B H 0.6368 0.4736 0.1236 0.050 Uiso 1 1 calc R . .
C24 C 0.6709(4) 0.47779(10) 0.2162(2) 0.0280(11) Uani 1 1 d . . .
H24A H 0.6124 0.4618 0.2279 0.034 Uiso 1 1 calc R . .
H24B H 0.6706 0.4955 0.2470 0.034 Uiso 1 1 calc R . .
C25 C 0.8626(3) 0.46159(9) 0.34685(18) 0.0163(9) Uani 1 1 d . . .
H25 H 0.8647 0.4474 0.3840 0.020 Uiso 1 1 calc R . .
C26 C 0.9786(3) 0.47848(10) 0.34466(19) 0.0213(10) Uani 1 1 d . . .
H26A H 1.0386 0.4619 0.3397 0.026 Uiso 1 1 calc R . .
H26B H 0.9815 0.4932 0.3088 0.026 Uiso 1 1 calc R . .
C27 C 1.0005(4) 0.49799(10) 0.4031(2) 0.0237(10) Uani 1 1 d . . .
H27A H 1.0068 0.4829 0.4383 0.028 Uiso 1 1 calc R . .
H27B H 1.0733 0.5097 0.3991 0.028 Uiso 1 1 calc R . .
C28 C 0.9066(4) 0.52250(10) 0.4160(2) 0.0262(11) Uani 1 1 d . . .
H28A H 0.9212 0.5335 0.4556 0.031 Uiso 1 1 calc R . .
H28B H 0.9059 0.5392 0.3834 0.031 Uiso 1 1 calc R . .
C29 C 0.7928(4) 0.50579(10) 0.41827(19) 0.0263(11) Uani 1 1 d . . .
H29A H 0.7326 0.5222 0.4237 0.032 Uiso 1 1 calc R . .
H29B H 0.7904 0.4908 0.4538 0.032 Uiso 1 1 calc R . .
C30 C 0.7714(3) 0.48674(10) 0.35953(18) 0.0199(10) Uani 1 1 d . . .
H30A H 0.6974 0.4756 0.3627 0.024 Uiso 1 1 calc R . .
H30B H 0.7675 0.5021 0.3246 0.024 Uiso 1 1 calc R . .
P31 P 0.61722(9) 0.39703(2) 0.40402(5) 0.0146(2) Uani 1 1 d . . .
C32 C 0.7200(3) 0.41415(10) 0.46142(18) 0.0167(9) Uani 1 1 d . . .
H32 H 0.7424 0.4359 0.4451 0.020 Uiso 1 1 calc R . .
C33 C 0.8286(3) 0.39372(10) 0.4617(2) 0.0239(10) Uani 1 1 d . . .
H33A H 0.8118 0.3719 0.4785 0.029 Uiso 1 1 calc R . .
H33B H 0.8555 0.3909 0.4190 0.029 Uiso 1 1 calc R . .
C34 C 0.9223(4) 0.40962(11) 0.5000(2) 0.0312(12) Uani 1 1 d . . .
H34A H 0.9899 0.3954 0.5006 0.037 Uiso 1 1 calc R . .
H34B H 0.9440 0.4307 0.4815 0.037 Uiso 1 1 calc R . .
C35 C 0.8801(4) 0.41494(12) 0.5650(2) 0.0395(14) Uani 1 1 d . . .
H35A H 0.8643 0.3936 0.5843 0.047 Uiso 1 1 calc R . .
H35B H 0.9395 0.4259 0.5893 0.047 Uiso 1 1 calc R . .
C36 C 0.7746(4) 0.43526(12) 0.5657(2) 0.0350(12) Uani 1 1 d . . .
H36A H 0.7921 0.4572 0.5495 0.042 Uiso 1 1 calc R . .
H36B H 0.7484 0.4378 0.6086 0.042 Uiso 1 1 calc R . .
C37 C 0.6800(4) 0.42016(11) 0.52749(19) 0.0283(11) Uani 1 1 d . . .
H37A H 0.6139 0.4349 0.5271 0.034 Uiso 1 1 calc R . .
H37B H 0.6564 0.3993 0.5462 0.034 Uiso 1 1 calc R . .
C38 C 0.4860(3) 0.41696(9) 0.43100(18) 0.0173(9) Uani 1 1 d . . .
H38 H 0.4834 0.4142 0.4766 0.021 Uiso 1 1 calc R . .
C39 C 0.4902(4) 0.45384(9) 0.4181(2) 0.0244(11) Uani 1 1 d . . .
H39A H 0.5600 0.4630 0.4362 0.029 Uiso 1 1 calc R . .
H39B H 0.4931 0.4575 0.3732 0.029 Uiso 1 1 calc R . .
C40 C 0.3882(4) 0.47146(11) 0.4444(2) 0.0334(12) Uani 1 1 d . . .
H40A H 0.3897 0.4699 0.4897 0.040 Uiso 1 1 calc R . .
H40B H 0.3917 0.4947 0.4331 0.040 Uiso 1 1 calc R . .
C41 C 0.2788(4) 0.45685(11) 0.4205(2) 0.0356(13) Uani 1 1 d . . .
H41A H 0.2729 0.4610 0.3759 0.043 Uiso 1 1 calc R . .
H41B H 0.2140 0.4676 0.4408 0.043 Uiso 1 1 calc R . .
C42 C 0.2724(3) 0.42039(10) 0.4320(2) 0.0271(11) Uani 1 1 d . . .
H42A H 0.2027 0.4116 0.4131 0.032 Uiso 1 1 calc R . .
H42B H 0.2685 0.4163 0.4767 0.032 Uiso 1 1 calc R . .
C43 C 0.3752(3) 0.40292(10) 0.4054(2) 0.0237(10) Uani 1 1 d . . .
H43A H 0.3747 0.4051 0.3601 0.028 Uiso 1 1 calc R . .
H43B H 0.3707 0.3795 0.4154 0.028 Uiso 1 1 calc R . .
C44 C 0.5943(3) 0.35337(9) 0.42442(19) 0.0187(10) Uani 1 1 d . . .
H44 H 0.5232 0.3473 0.4024 0.022 Uiso 1 1 calc R . .
C45 C 0.5705(4) 0.34502(10) 0.49167(19) 0.0219(10) Uani 1 1 d . . .
H45A H 0.6389 0.3494 0.5165 0.026 Uiso 1 1 calc R . .
H45B H 0.5089 0.3590 0.5072 0.026 Uiso 1 1 calc R . .
C46 C 0.5370(4) 0.30949(10) 0.4985(2) 0.0245(11) Uani 1 1 d . . .
H46A H 0.5259 0.3044 0.5425 0.029 Uiso 1 1 calc R . .
H46B H 0.4644 0.3057 0.4771 0.029 Uiso 1 1 calc R . .
C47 C 0.6264(4) 0.28698(10) 0.4722(2) 0.0290(11) Uani 1 1 d . . .
H47A H 0.6001 0.2642 0.4753 0.035 Uiso 1 1 calc R . .
H47B H 0.6969 0.2891 0.4963 0.035 Uiso 1 1 calc R . .
C48 C 0.6504(4) 0.29527(10) 0.4046(2) 0.0261(11) Uani 1 1 d . . .
H48A H 0.7121 0.2812 0.3892 0.031 Uiso 1 1 calc R . .
H48B H 0.5821 0.2909 0.3797 0.031 Uiso 1 1 calc R . .
C49 C 0.6840(3) 0.33072(10) 0.39755(19) 0.0208(10) Uani 1 1 d . . .
H49A H 0.6945 0.3357 0.3535 0.025 Uiso 1 1 calc R . .
H49B H 0.7569 0.3345 0.4187 0.025 Uiso 1 1 calc R . .
Pt50 Pt 0.600737(13) 0.270474(4) 0.889837(7) 0.01495(5) Uani 1 1 d . A .
B51 B 0.6217(5) 0.24447(12) 0.8079(2) 0.0245(12) Uani 1 1 d . . .
O52 O 0.7026(3) 0.25323(7) 0.76512(13) 0.0288(8) Uani 1 1 d . . .
C53 C 0.7108(4) 0.23657(12) 0.7077(2) 0.0385(13) Uani 1 1 d . . .
H53A H 0.6401 0.2393 0.6848 0.058 Uiso 1 1 calc R . .
H53B H 0.7244 0.2134 0.7151 0.058 Uiso 1 1 calc R . .
H53C H 0.7735 0.2456 0.6838 0.058 Uiso 1 1 calc R . .
O54 O 0.5573(3) 0.21831(7) 0.78991(13) 0.0276(7) Uani 1 1 d . . .
C55 C 0.4677(4) 0.20581(11) 0.8259(2) 0.0274(11) Uani 1 1 d . . .
H55A H 0.4360 0.2232 0.8512 0.041 Uiso 1 1 calc R . .
H55B H 0.4963 0.1884 0.8524 0.041 Uiso 1 1 calc R . .
H55C H 0.4087 0.1971 0.7989 0.041 Uiso 1 1 calc R . .
B56 B 0.7065(4) 0.23041(12) 0.9050(2) 0.0212(12) Uani 1 1 d . . .
O57 O 0.6624(2) 0.20088(6) 0.92252(13) 0.0241(7) Uani 1 1 d . . .
C58 C 0.7342(4) 0.17367(10) 0.9325(2) 0.0333(12) Uani 1 1 d . . .
H58A H 0.7751 0.1765 0.9712 0.050 Uiso 1 1 calc R . .
H58B H 0.7884 0.1719 0.8987 0.050 Uiso 1 1 calc R . .
H58C H 0.6885 0.1538 0.9345 0.050 Uiso 1 1 calc R . .
O59 O 0.8224(2) 0.23036(7) 0.89838(14) 0.0268(7) Uani 1 1 d . . .
C60 C 0.8826(4) 0.25839(11) 0.8783(2) 0.0374(13) Uani 1 1 d . . .
H60A H 0.8418 0.2780 0.8909 0.056 Uiso 1 1 calc R . .
H60B H 0.8893 0.2580 0.8335 0.056 Uiso 1 1 calc R . .
H60C H 0.9583 0.2585 0.8967 0.056 Uiso 1 1 calc R . .
P63 P 0.51111(10) 0.31324(3) 0.83598(5) 0.0215(3) Uani 1 1 d . . .
C64 C 0.4706(3) 0.35112(9) 0.87813(18) 0.0189(10) Uani 1 1 d . A .
H64 H 0.4355 0.3433 0.9172 0.023 Uiso 1 1 calc R . .
C65 C 0.5745(4) 0.37020(10) 0.8982(2) 0.0267(11) Uani 1 1 d . . .
H65A H 0.6286 0.3553 0.9184 0.032 Uiso 1 1 calc R A .
H65B H 0.6121 0.3795 0.8616 0.032 Uiso 1 1 calc R . .
C66 C 0.5447(4) 0.39755(11) 0.9423(2) 0.0332(12) Uani 1 1 d . A .
H66A H 0.6139 0.4099 0.9528 0.040 Uiso 1 1 calc R . .
H66B H 0.5136 0.3882 0.9806 0.040 Uiso 1 1 calc R . .
C67 C 0.4578(4) 0.42064(11) 0.9138(2) 0.0394(13) Uani 1 1 d . . .
H67A H 0.4909 0.4314 0.8774 0.047 Uiso 1 1 calc R A .
H67B H 0.4368 0.4376 0.9438 0.047 Uiso 1 1 calc R . .
C68 C 0.3519(4) 0.40148(11) 0.8947(2) 0.0433(14) Uani 1 1 d . A .
H68A H 0.3158 0.3920 0.9316 0.052 Uiso 1 1 calc R . .
H68B H 0.2970 0.4164 0.8751 0.052 Uiso 1 1 calc R . .
C69 C 0.3824(4) 0.37426(10) 0.8500(2) 0.0311(12) Uani 1 1 d . . .
H69A H 0.4131 0.3838 0.8118 0.037 Uiso 1 1 calc R A .
H69B H 0.3135 0.3619 0.8393 0.037 Uiso 1 1 calc R . .
C172 C 0.3778(4) 0.30388(11) 0.7952(2) 0.0313(12) Uani 1 1 d . A .
H172 H 0.3504 0.3247 0.7766 0.038 Uiso 1 1 calc R . .
C173 C 0.2873(4) 0.29285(11) 0.8411(2) 0.0331(12) Uani 1 1 d . . .
H17C H 0.3141 0.2731 0.8626 0.040 Uiso 1 1 calc R A .
H17D H 0.2762 0.3101 0.8722 0.040 Uiso 1 1 calc R . .
C174 C 0.1744(4) 0.28554(12) 0.8101(2) 0.0465(15) Uani 1 1 d . A .
H17E H 0.1207 0.2770 0.8410 0.056 Uiso 1 1 calc R . .
H17F H 0.1426 0.3059 0.7932 0.056 Uiso 1 1 calc R . .
C175 C 0.1878(5) 0.26092(13) 0.7589(3) 0.0607(18) Uani 1 1 d . . .
H17G H 0.2124 0.2398 0.7763 0.073 Uiso 1 1 calc R A .
H17H H 0.1141 0.2576 0.7383 0.073 Uiso 1 1 calc R . .
C176 C 0.2731(5) 0.27246(13) 0.7131(2) 0.0542(16) Uani 1 1 d U A .
H17I H 0.2452 0.2926 0.6934 0.065 Uiso 1 1 calc R . .
H17J H 0.2823 0.2558 0.6808 0.065 Uiso 1 1 calc R . .
C177 C 0.3875(5) 0.27916(12) 0.7428(2) 0.0446(15) Uani 1 1 d . . .
H17K H 0.4404 0.2876 0.7114 0.053 Uiso 1 1 calc R A .
H17L H 0.4190 0.2586 0.7590 0.053 Uiso 1 1 calc R . .
C76 C 0.6189(9) 0.3262(4) 0.7753(7) 0.0314(9) Uani 0.542(5) 1 d PU A 1
H76 H 0.6232 0.3076 0.7458 0.038 Uiso 0.542(5) 1 calc PR A 1
C77 C 0.5872(8) 0.3558(3) 0.7365(5) 0.0314(9) Uani 0.542(5) 1 d PU A 1
H77A H 0.5870 0.3754 0.7629 0.038 Uiso 0.542(5) 1 calc PR A 1
H77B H 0.5097 0.3528 0.7203 0.038 Uiso 0.542(5) 1 calc PR A 1
C78 C 0.6687(8) 0.3611(2) 0.6830(4) 0.0314(9) Uani 0.542(5) 1 d PU A 1
H78A H 0.6485 0.3811 0.6605 0.038 Uiso 0.542(5) 1 calc PR A 1
H78B H 0.6648 0.3425 0.6542 0.038 Uiso 0.542(5) 1 calc PR A 1
C79 C 0.7929(8) 0.3641(2) 0.7109(4) 0.0314(9) Uani 0.542(5) 1 d PU A 1
H79A H 0.8478 0.3664 0.6769 0.038 Uiso 0.542(5) 1 calc PR A 1
H79B H 0.7973 0.3840 0.7363 0.038 Uiso 0.542(5) 1 calc PR A 1
C80 C 0.8261(8) 0.3346(2) 0.7503(4) 0.0314(9) Uani 0.542(5) 1 d P A 1
H80A H 0.8282 0.3149 0.7243 0.038 Uiso 0.542(5) 1 calc PR A 1
H80B H 0.9026 0.3380 0.7676 0.038 Uiso 0.542(5) 1 calc PR A 1
C81 C 0.7413(9) 0.3297(3) 0.8026(4) 0.0314(9) Uani 0.542(5) 1 d PU A 1
H81A H 0.7442 0.3484 0.8309 0.038 Uiso 0.542(5) 1 calc PR A 1
H81B H 0.7610 0.3098 0.8260 0.038 Uiso 0.542(5) 1 calc PR A 1
C211 C 0.5898(10) 0.3252(4) 0.7706(8) 0.0314(9) Uani 0.458(5) 1 d P A 2
H211 H 0.5885 0.3056 0.7435 0.038 Uiso 0.458(5) 1 calc PR A 2
C212 C 0.5400(10) 0.3531(3) 0.7289(6) 0.0314(9) Uani 0.458(5) 1 d P A 2
H21C H 0.4590 0.3488 0.7210 0.038 Uiso 0.458(5) 1 calc PR A 2
H21D H 0.5462 0.3741 0.7506 0.038 Uiso 0.458(5) 1 calc PR A 2
C213 C 0.6024(9) 0.3550(3) 0.6687(5) 0.0314(9) Uani 0.458(5) 1 d P A 2
H21E H 0.5729 0.3733 0.6437 0.038 Uiso 0.458(5) 1 calc PR A 2
H21F H 0.5927 0.3346 0.6453 0.038 Uiso 0.458(5) 1 calc PR A 2
C214 C 0.7300(10) 0.3606(3) 0.6841(5) 0.0314(9) Uani 0.458(5) 1 d P A 2
H21G H 0.7730 0.3625 0.6453 0.038 Uiso 0.458(5) 1 calc PR A 2
H21H H 0.7379 0.3815 0.7064 0.038 Uiso 0.458(5) 1 calc PR A 2
C215 C 0.7806(10) 0.3340(3) 0.7222(5) 0.0314(9) Uani 0.458(5) 1 d P A 2
H21I H 0.8606 0.3391 0.7315 0.038 Uiso 0.458(5) 1 calc PR A 2
H21J H 0.7782 0.3132 0.6993 0.038 Uiso 0.458(5) 1 calc PR A 2
C216 C 0.7125(11) 0.3308(3) 0.7826(5) 0.0314(9) Uani 0.458(5) 1 d P A 2
H21K H 0.7430 0.3125 0.8069 0.038 Uiso 0.458(5) 1 calc PR A 2
H21L H 0.7217 0.3509 0.8070 0.038 Uiso 0.458(5) 1 calc PR A 2
P81 P 0.58710(9) 0.27937(2) 0.99720(5) 0.0144(2) Uani 1 1 d . . .
C82 C 0.5507(3) 0.24026(9) 1.03322(18) 0.0174(10) Uani 1 1 d . A .
H82 H 0.6196 0.2266 1.0269 0.021 Uiso 1 1 calc R . .
C83 C 0.5308(4) 0.23902(10) 1.10230(19) 0.0273(11) Uani 1 1 d . . .
H83A H 0.4586 0.2500 1.1122 0.033 Uiso 1 1 calc R A .
H83B H 0.5924 0.2507 1.1236 0.033 Uiso 1 1 calc R . .
C84 C 0.5267(5) 0.20373(12) 1.1249(2) 0.0427(14) Uani 1 1 d . A .
H84A H 0.6015 0.1934 1.1188 0.051 Uiso 1 1 calc R . .
H84B H 0.5095 0.2034 1.1693 0.051 Uiso 1 1 calc R . .
C85 C 0.4372(5) 0.18444(12) 1.0904(2) 0.0475(15) Uani 1 1 d . . .
H85A H 0.4402 0.1614 1.1035 0.057 Uiso 1 1 calc R A .
H85B H 0.3614 0.1930 1.1008 0.057 Uiso 1 1 calc R . .
C86 C 0.4539(4) 0.18626(10) 1.0217(2) 0.0323(12) Uani 1 1 d . A .
H86A H 0.3917 0.1745 1.0009 0.039 Uiso 1 1 calc R . .
H86B H 0.5258 0.1755 1.0106 0.039 Uiso 1 1 calc R . .
C87 C 0.4562(4) 0.22139(10) 0.9997(2) 0.0236(10) Uani 1 1 d . . .
H87A H 0.3823 0.2318 1.0079 0.028 Uiso 1 1 calc R A .
H87B H 0.4698 0.2220 0.9549 0.028 Uiso 1 1 calc R . .
C88 C 0.4826(3) 0.30979(9) 1.02537(17) 0.0150(9) Uani 1 1 d . A .
H88 H 0.4966 0.3298 1.0004 0.018 Uiso 1 1 calc R . .
C89 C 0.4841(4) 0.32121(10) 1.09229(19) 0.0226(10) Uani 1 1 d . . .
H89A H 0.5606 0.3291 1.1030 0.027 Uiso 1 1 calc R A .
H89B H 0.4655 0.3028 1.1197 0.027 Uiso 1 1 calc R . .
C90 C 0.3978(4) 0.34864(11) 1.1016(2) 0.0270(11) Uani 1 1 d . A .
H90A H 0.3977 0.3552 1.1453 0.032 Uiso 1 1 calc R . .
H90B H 0.4205 0.3677 1.0768 0.032 Uiso 1 1 calc R . .
C91 C 0.2797(4) 0.33824(11) 1.0833(2) 0.0317(12) Uani 1 1 d . . .
H91A H 0.2538 0.3207 1.1111 0.038 Uiso 1 1 calc R A .
H91B H 0.2275 0.3569 1.0879 0.038 Uiso 1 1 calc R . .
C92 C 0.2756(4) 0.32621(11) 1.0179(2) 0.0300(12) Uani 1 1 d . A .
H92A H 0.2922 0.3444 0.9896 0.036 Uiso 1 1 calc R . .
H92B H 0.1989 0.3180 1.0085 0.036 Uiso 1 1 calc R . .
C93 C 0.3627(3) 0.29887(10) 1.00833(19) 0.0220(10) Uani 1 1 d . . .
H93A H 0.3415 0.2799 1.0338 0.026 Uiso 1 1 calc R A .
H93B H 0.3615 0.2920 0.9648 0.026 Uiso 1 1 calc R . .
C94 C 0.7163(3) 0.29165(10) 1.04001(19) 0.0192(10) Uani 1 1 d . A .
H94 H 0.6927 0.2962 1.0832 0.023 Uiso 1 1 calc R . .
C95 C 0.7650(3) 0.32350(10) 1.0140(2) 0.0245(11) Uani 1 1 d . . .
H95A H 0.7861 0.3201 0.9706 0.029 Uiso 1 1 calc R A .
H95B H 0.7059 0.3405 1.0154 0.029 Uiso 1 1 calc R . .
C96 C 0.8678(4) 0.33518(11) 1.0493(2) 0.0349(13) Uani 1 1 d . A .
H96A H 0.8455 0.3407 1.0918 0.042 Uiso 1 1 calc R . .
H96B H 0.8982 0.3550 1.0297 0.042 Uiso 1 1 calc R . .
C97 C 0.9594(4) 0.30877(12) 1.0505(2) 0.0372(13) Uani 1 1 d U . .
H97A H 0.9870 0.3048 1.0083 0.045 Uiso 1 1 calc R A .
H97B H 1.0241 0.3163 1.0756 0.045 Uiso 1 1 calc R . .
C98 C 0.9131(4) 0.27760(12) 1.0770(2) 0.0367(13) Uani 1 1 d . A .
H98A H 0.8931 0.2812 1.1205 0.044 Uiso 1 1 calc R . .
H98B H 0.9728 0.2607 1.0756 0.044 Uiso 1 1 calc R . .
C99 C 0.8092(4) 0.26520(10) 1.0428(2) 0.0268(11) Uani 1 1 d . . .
H99A H 0.7792 0.2457 1.0638 0.032 Uiso 1 1 calc R A .
H99B H 0.8308 0.2589 1.0006 0.032 Uiso 1 1 calc R . .

loop_
_atom_site_aniso_label
_atom_site_aniso_U_11
_atom_site_aniso_U_22
_atom_site_aniso_U_33
_atom_site_aniso_U_23
_atom_site_aniso_U_13
_atom_site_aniso_U_12
Pt1 0.01061(9) 0.01353(8) 0.01449(9) -0.00089(7) -0.00166(7) -0.00028(6)
B2 0.010(3) 0.020(3) 0.020(3) 0.003(2) 0.000(2) -0.006(2)
O3 0.0252(17) 0.0190(15) 0.0112(15) -0.0019(12) -0.0060(13) -0.0007(12)
C4 0.043(3) 0.031(3) 0.015(2) 0.001(2) -0.002(2) -0.005(2)
O5 0.0221(17) 0.0150(15) 0.0199(16) -0.0030(12) -0.0018(13) 0.0020(12)
C6 0.031(3) 0.016(2) 0.026(3) 0.0000(19) 0.001(2) 0.008(2)
B7 0.015(3) 0.029(3) 0.015(3) -0.004(2) -0.002(2) -0.004(2)
O8 0.0193(17) 0.0208(16) 0.0261(17) -0.0003(13) -0.0049(14) -0.0071(13)
C9 0.030(3) 0.029(3) 0.032(3) 0.002(2) -0.002(2) -0.015(2)
O10 0.0160(17) 0.0261(17) 0.0227(17) -0.0029(13) -0.0041(14) -0.0036(13)
C11 0.018(3) 0.040(3) 0.031(3) 0.004(2) -0.002(2) 0.002(2)
P12 0.0128(6) 0.0145(5) 0.0176(6) 0.0000(4) -0.0006(5) 0.0001(4)
C13 0.010(2) 0.022(2) 0.021(2) -0.0021(18) 0.0046(19) 0.0025(17)
C14 0.013(2) 0.028(2) 0.020(2) -0.0010(19) 0.002(2) 0.0025(19)
C15 0.021(3) 0.036(3) 0.034(3) 0.000(2) 0.002(2) 0.010(2)
C16 0.021(3) 0.036(3) 0.036(3) -0.004(2) 0.008(2) 0.007(2)
C17 0.022(3) 0.030(3) 0.030(3) -0.004(2) 0.009(2) 0.002(2)
C18 0.018(2) 0.026(2) 0.023(2) -0.002(2) 0.001(2) 0.0006(19)
C19 0.029(3) 0.022(2) 0.012(2) -0.0025(18) -0.008(2) -0.0036(19)
C20 0.045(3) 0.028(3) 0.027(3) 0.003(2) -0.005(2) -0.014(2)
C21 0.084(5) 0.031(3) 0.032(3) 0.013(2) -0.006(3) -0.022(3)
C22 0.106(5) 0.020(3) 0.038(3) 0.009(2) -0.028(3) 0.002(3)
C23 0.058(4) 0.032(3) 0.035(3) -0.001(2) -0.022(3) 0.015(3)
C24 0.034(3) 0.022(2) 0.029(3) 0.000(2) -0.012(2) 0.010(2)
C25 0.014(2) 0.019(2) 0.016(2) -0.0016(17) -0.0060(19) -0.0007(17)
C26 0.013(2) 0.023(2) 0.028(3) -0.0037(19) -0.003(2) -0.0040(18)
C27 0.023(3) 0.021(2) 0.027(3) -0.003(2) -0.010(2) -0.0055(19)
C28 0.032(3) 0.024(2) 0.022(3) -0.004(2) -0.011(2) -0.005(2)
C29 0.034(3) 0.024(2) 0.022(3) -0.004(2) -0.002(2) 0.001(2)
C30 0.021(3) 0.021(2) 0.018(2) -0.0012(18) 0.003(2) -0.0034(19)
P31 0.0132(6) 0.0164(5) 0.0141(6) -0.0006(4) -0.0007(5) -0.0009(4)
C32 0.012(2) 0.022(2) 0.016(2) -0.0005(18) -0.0055(19) -0.0072(18)
C33 0.023(3) 0.025(2) 0.024(3) 0.006(2) -0.007(2) -0.007(2)
C34 0.026(3) 0.026(3) 0.042(3) 0.014(2) -0.019(2) -0.011(2)
C35 0.050(4) 0.039(3) 0.029(3) 0.014(2) -0.024(3) -0.022(3)
C36 0.047(3) 0.041(3) 0.017(3) -0.001(2) -0.006(2) -0.013(3)
C37 0.036(3) 0.028(3) 0.021(3) 0.000(2) -0.001(2) -0.012(2)
C38 0.019(2) 0.020(2) 0.013(2) -0.0008(18) 0.0027(19) 0.0020(18)
C39 0.025(3) 0.021(2) 0.028(3) -0.001(2) 0.005(2) 0.0006(19)
C40 0.021(3) 0.030(3) 0.048(3) -0.007(2) 0.009(2) 0.006(2)
C41 0.025(3) 0.030(3) 0.052(3) -0.003(2) 0.012(3) 0.007(2)
C42 0.013(2) 0.033(3) 0.036(3) -0.006(2) 0.009(2) 0.001(2)
C43 0.018(3) 0.028(3) 0.025(3) -0.002(2) 0.002(2) -0.0032(19)
C44 0.013(2) 0.021(2) 0.023(2) 0.0007(19) 0.001(2) -0.0048(18)
C45 0.019(3) 0.023(2) 0.023(3) 0.0030(19) -0.001(2) -0.0046(19)
C46 0.021(3) 0.024(2) 0.029(3) 0.012(2) -0.004(2) -0.009(2)
C47 0.023(3) 0.022(2) 0.043(3) 0.009(2) -0.003(2) -0.006(2)
C48 0.025(3) 0.019(2) 0.035(3) -0.002(2) 0.000(2) -0.0009(19)
C49 0.014(2) 0.027(2) 0.022(2) 0.0045(19) -0.003(2) -0.0019(19)
Pt50 0.01518(10) 0.01374(8) 0.01592(9) -0.00079(7) 0.00203(7) 0.00168(7)
B51 0.031(3) 0.019(3) 0.023(3) -0.003(2) -0.001(3) 0.009(2)
O52 0.0342(19) 0.0260(17) 0.0263(18) -0.0057(14) 0.0147(16) 0.0034(14)
C53 0.054(4) 0.044(3) 0.018(3) -0.006(2) 0.013(2) 0.015(3)
O54 0.037(2) 0.0244(17) 0.0218(18) -0.0077(14) 0.0002(15) -0.0007(14)
C55 0.031(3) 0.027(3) 0.023(3) -0.006(2) -0.009(2) -0.005(2)
B56 0.018(3) 0.023(3) 0.023(3) -0.006(2) -0.005(2) 0.004(2)
O57 0.0224(17) 0.0164(16) 0.0335(19) -0.0003(13) -0.0062(15) 0.0044(13)
C58 0.038(3) 0.017(2) 0.046(3) 0.003(2) -0.005(3) 0.009(2)
O59 0.0170(18) 0.0230(17) 0.041(2) -0.0090(14) -0.0021(15) 0.0043(13)
C60 0.020(3) 0.037(3) 0.055(4) -0.011(3) 0.010(3) -0.005(2)
P63 0.0333(7) 0.0165(6) 0.0147(6) 0.0011(5) 0.0036(5) 0.0061(5)
C64 0.026(3) 0.016(2) 0.015(2) 0.0030(17) 0.002(2) 0.0034(18)
C65 0.030(3) 0.018(2) 0.032(3) 0.004(2) 0.008(2) 0.004(2)
C66 0.046(3) 0.029(3) 0.024(3) -0.006(2) -0.005(2) 0.000(2)
C67 0.052(4) 0.022(3) 0.044(3) -0.009(2) 0.005(3) 0.009(2)
C68 0.051(4) 0.025(3) 0.054(4) -0.011(3) -0.007(3) 0.018(2)
C69 0.038(3) 0.025(3) 0.030(3) 0.001(2) -0.005(2) 0.004(2)
C172 0.051(3) 0.020(2) 0.023(3) 0.002(2) -0.014(2) 0.011(2)
C173 0.048(3) 0.022(3) 0.029(3) 0.002(2) -0.020(3) 0.002(2)
C174 0.049(4) 0.036(3) 0.055(4) 0.002(3) -0.030(3) -0.008(3)
C175 0.088(5) 0.044(4) 0.050(4) 0.002(3) -0.047(4) -0.008(3)
C176 0.078(4) 0.047(3) 0.038(3) 0.001(2) -0.030(3) 0.004(3)
C177 0.076(4) 0.031(3) 0.027(3) -0.002(2) -0.017(3) 0.010(3)
C76 0.035(2) 0.0318(11) 0.0277(15) 0.0055(11) 0.0079(16) -0.0007(15)
C77 0.035(2) 0.0318(11) 0.0277(15) 0.0055(11) 0.0079(16) -0.0007(15)
C78 0.035(2) 0.0318(11) 0.0277(15) 0.0055(11) 0.0079(16) -0.0007(15)
C79 0.035(2) 0.0318(11) 0.0277(15) 0.0055(11) 0.0079(16) -0.0007(15)
C80 0.035(2) 0.0318(11) 0.0277(15) 0.0055(11) 0.0079(16) -0.0007(15)
C81 0.035(2) 0.0318(11) 0.0277(15) 0.0055(11) 0.0079(16) -0.0007(15)
C211 0.035(2) 0.0318(11) 0.0277(15) 0.0055(11) 0.0079(16) -0.0007(15)
C212 0.035(2) 0.0318(11) 0.0277(15) 0.0055(11) 0.0079(16) -0.0007(15)
C213 0.035(2) 0.0318(11) 0.0277(15) 0.0055(11) 0.0079(16) -0.0007(15)
C214 0.035(2) 0.0318(11) 0.0277(15) 0.0055(11) 0.0079(16) -0.0007(15)
C215 0.035(2) 0.0318(11) 0.0277(15) 0.0055(11) 0.0079(16) -0.0007(15)
C216 0.035(2) 0.0318(11) 0.0277(15) 0.0055(11) 0.0079(16) -0.0007(15)
P81 0.0119(6) 0.0170(6) 0.0145(6) 0.0009(4) -0.0007(5) -0.0004(4)
C82 0.015(2) 0.016(2) 0.021(2) -0.0008(18) 0.0002(19) 0.0024(17)
C83 0.033(3) 0.028(3) 0.020(3) 0.001(2) -0.004(2) -0.011(2)
C84 0.063(4) 0.039(3) 0.026(3) 0.012(2) -0.005(3) -0.011(3)
C85 0.064(4) 0.034(3) 0.045(4) 0.019(3) 0.000(3) -0.020(3)
C86 0.034(3) 0.025(3) 0.038(3) 0.005(2) -0.009(2) -0.015(2)
C87 0.025(3) 0.024(2) 0.021(3) -0.0001(19) -0.004(2) -0.009(2)
C88 0.014(2) 0.020(2) 0.011(2) -0.0004(17) -0.0026(18) -0.0037(17)
C89 0.022(3) 0.025(2) 0.021(2) -0.0013(19) 0.000(2) -0.0017(19)
C90 0.030(3) 0.031(3) 0.020(3) -0.009(2) 0.003(2) 0.005(2)
C91 0.022(3) 0.040(3) 0.033(3) -0.003(2) 0.011(2) 0.008(2)
C92 0.017(3) 0.049(3) 0.025(3) -0.005(2) 0.001(2) 0.006(2)
C93 0.014(2) 0.036(3) 0.015(2) 0.000(2) -0.001(2) -0.002(2)
C94 0.011(2) 0.023(2) 0.023(2) -0.0024(19) -0.0033(19) 0.0015(18)
C95 0.015(2) 0.029(3) 0.030(3) -0.007(2) 0.004(2) -0.0061(19)
C96 0.018(3) 0.042(3) 0.045(3) -0.013(2) 0.004(2) -0.015(2)
C97 0.016(2) 0.049(3) 0.046(3) -0.020(2) 0.001(2) -0.006(2)
C98 0.012(3) 0.054(3) 0.044(3) -0.023(3) -0.009(2) 0.008(2)
C99 0.022(3) 0.026(3) 0.033(3) -0.007(2) -0.009(2) 0.007(2)

loop_
_atom_type_symbol
_atom_type_description
_atom_type_scat_dispersion_real
_atom_type_scat_dispersion_imag
_atom_type_scat_source
C C 0.0033 0.0016 'International Tables Vol C Tables 4.2.6.8 and 6.1.1.4'
H H 0.0000 0.0000 'International Tables Vol C Tables 4.2.6.8 and 6.1.1.4'
B B 0.0013 0.0007 'International Tables Vol C Tables 4.2.6.8 and 6.1.1.4'
O O 0.0106 0.0060 'International Tables Vol C Tables 4.2.6.8 and 6.1.1.4'
P P 0.1023 0.0942 'International Tables Vol C Tables 4.2.6.8 and 6.1.1.4'
Pt Pt -1.7033 8.3905 'International Tables Vol C Tables 4.2.6.8 and 6.1.1.4'

loop_
_geom_angle_atom_site_label_1
_geom_angle_atom_site_label_2
_geom_angle_atom_site_label_3
_geom_angle
B2 Pt1 B7 71.39(18)
B2 Pt1 P12 89.76(12)
B7 Pt1 P12 159.08(13)
B2 Pt1 P31 159.52(12)
B7 Pt1 P31 90.35(13)
P12 Pt1 P31 109.58(4)
O5 B2 O3 113.0(4)
O5 B2 Pt1 126.3(3)
O3 B2 Pt1 120.6(3)
B2 O3 C4 121.1(3)
O3 C4 H4A 109.5
O3 C4 H4B 109.5
H4A C4 H4B 109.5
O3 C4 H4C 109.5
H4A C4 H4C 109.5
H4B C4 H4C 109.5
B2 O5 C6 122.3(3)
O5 C6 H6A 109.5
O5 C6 H6B 109.5
H6A C6 H6B 109.5
O5 C6 H6C 109.5
H6A C6 H6C 109.5
H6B C6 H6C 109.5
O8 B7 O10 113.9(4)
O8 B7 Pt1 120.1(3)
O10 B7 Pt1 125.9(3)
B7 O8 C9 122.4(3)
O8 C9 H9A 109.5
O8 C9 H9B 109.5
H9A C9 H9B 109.5
O8 C9 H9C 109.5
H9A C9 H9C 109.5
H9B C9 H9C 109.5
B7 O10 C11 123.0(3)
O10 C11 H11A 109.5
O10 C11 H11B 109.5
H11A C11 H11B 109.5
O10 C11 H11C 109.5
H11A C11 H11C 109.5
H11B C11 H11C 109.5
C19 P12 C13 101.11(19)
C19 P12 C25 107.01(18)
C13 P12 C25 101.77(18)
C19 P12 Pt1 108.70(14)
C13 P12 Pt1 118.11(13)
C25 P12 Pt1 118.36(13)
C18 C13 C14 110.9(3)
C18 C13 P12 113.4(3)
C14 C13 P12 110.6(3)
C18 C13 H13 107.2
C14 C13 H13 107.2
P12 C13 H13 107.2
C13 C14 C15 111.0(3)
C13 C14 H14A 109.4
C15 C14 H14A 109.4
C13 C14 H14B 109.4
C15 C14 H14B 109.4
H14A C14 H14B 108.0
C16 C15 C14 110.9(4)
C16 C15 H15A 109.4
C14 C15 H15A 109.4
C16 C15 H15B 109.4
C14 C15 H15B 109.4
H15A C15 H15B 108.0
C17 C16 C15 111.3(4)
C17 C16 H16A 109.4
C15 C16 H16A 109.4
C17 C16 H16B 109.4
C15 C16 H16B 109.4
H16A C16 H16B 108.0
C16 C17 C18 111.4(4)
C16 C17 H17A 109.3
C18 C17 H17A 109.3
C16 C17 H17B 109.3
C18 C17 H17B 109.3
H17A C17 H17B 108.0
C13 C18 C17 110.8(3)
C13 C18 H18A 109.5
C17 C18 H18A 109.5
C13 C18 H18B 109.5
C17 C18 H18B 109.5
H18A C18 H18B 108.1
C20 C19 C24 110.3(4)
C20 C19 P12 117.9(3)
C24 C19 P12 114.6(3)
C20 C19 H19 104.1
C24 C19 H19 104.1
P12 C19 H19 104.1
C21 C20 C19 109.1(4)
C21 C20 H20A 109.9
C19 C20 H20A 109.9
C21 C20 H20B 109.9
C19 C20 H20B 109.9
H20A C20 H20B 108.3
C20 C21 C22 112.0(4)
C20 C21 H21A 109.2
C22 C21 H21A 109.2
C20 C21 H21B 109.2
C22 C21 H21B 109.2
H21A C21 H21B 107.9
C21 C22 C23 111.5(4)
C21 C22 H22A 109.3
C23 C22 H22A 109.3
C21 C22 H22B 109.3
C23 C22 H22B 109.3
H22A C22 H22B 108.0
C24 C23 C22 111.6(4)
C24 C23 H23A 109.3
C22 C23 H23A 109.3
C24 C23 H23B 109.3
C22 C23 H23B 109.3
H23A C23 H23B 108.0
C23 C24 C19 110.1(4)
C23 C24 H24A 109.6
C19 C24 H24A 109.6
C23 C24 H24B 109.6
C19 C24 H24B 109.6
H24A C24 H24B 108.2
C30 C25 C26 109.4(3)
C30 C25 P12 109.7(3)
C26 C25 P12 120.1(3)
C30 C25 H25 105.5
C26 C25 H25 105.5
P12 C25 H25 105.5
C27 C26 C25 111.2(3)
C27 C26 H26A 109.4
C25 C26 H26A 109.4
C27 C26 H26B 109.4
C25 C26 H26B 109.4
H26A C26 H26B 108.0
C28 C27 C26 112.1(3)
C28 C27 H27A 109.2
C26 C27 H27A 109.2
C28 C27 H27B 109.2
C26 C27 H27B 109.2
H27A C27 H27B 107.9
C29 C28 C27 110.7(3)
C29 C28 H28A 109.5
C27 C28 H28A 109.5
C29 C28 H28B 109.5
C27 C28 H28B 109.5
H28A C28 H28B 108.1
C28 C29 C30 110.7(4)
C28 C29 H29A 109.5
C30 C29 H29A 109.5
C28 C29 H29B 109.5
C30 C29 H29B 109.5
H29A C29 H29B 108.1
C25 C30 C29 112.7(3)
C25 C30 H30A 109.1
C29 C30 H30A 109.1
C25 C30 H30B 109.1
C29 C30 H30B 109.1
H30A C30 H30B 107.8
C38 P31 C44 103.19(18)
C38 P31 C32 99.49(18)
C44 P31 C32 107.16(19)
C38 P31 Pt1 117.57(14)
C44 P31 Pt1 108.22(13)
C32 P31 Pt1 119.64(13)
C33 C32 C37 110.1(3)
C33 C32 P31 109.8(3)
C37 C32 P31 119.0(3)
C33 C32 H32 105.7
C37 C32 H32 105.7
P31 C32 H32 105.7
C34 C33 C32 111.9(4)
C34 C33 H33A 109.2
C32 C33 H33A 109.2
C34 C33 H33B 109.2
C32 C33 H33B 109.2
H33A C33 H33B 107.9
C35 C34 C33 109.4(4)
C35 C34 H34A 109.8
C33 C34 H34A 109.8
C35 C34 H34B 109.8
C33 C34 H34B 109.8
H34A C34 H34B 108.3
C36 C35 C34 111.4(4)
C36 C35 H35A 109.4
C34 C35 H35A 109.4
C36 C35 H35B 109.4
C34 C35 H35B 109.4
H35A C35 H35B 108.0
C35 C36 C37 112.1(4)
C35 C36 H36A 109.2
C37 C36 H36A 109.2
C35 C36 H36B 109.2
C37 C36 H36B 109.2
H36A C36 H36B 107.9
C36 C37 C32 110.6(4)
C36 C37 H37A 109.5
C32 C37 H37A 109.5
C36 C37 H37B 109.5
C32 C37 H37B 109.5
H37A C37 H37B 108.1
C43 C38 C39 109.3(3)
C43 C38 P31 115.7(3)
C39 C38 P31 110.5(3)
C43 C38 H38 107.0
C39 C38 H38 107.0
P31 C38 H38 107.0
C40 C39 C38 112.0(3)
C40 C39 H39A 109.2
C38 C39 H39A 109.2
C40 C39 H39B 109.2
C38 C39 H39B 109.2
H39A C39 H39B 107.9
C41 C40 C39 111.0(4)
C41 C40 H40A 109.4
C39 C40 H40A 109.4
C41 C40 H40B 109.4
C39 C40 H40B 109.4
H40A C40 H40B 108.0
C40 C41 C42 112.1(4)
C40 C41 H41A 109.2
C42 C41 H41A 109.2
C40 C41 H41B 109.2
C42 C41 H41B 109.2
H41A C41 H41B 107.9
C41 C42 C43 111.2(4)
C41 C42 H42A 109.4
C43 C42 H42A 109.4
C41 C42 H42B 109.4
C43 C42 H42B 109.4
H42A C42 H42B 108.0
C42 C43 C38 111.3(3)
C42 C43 H43A 109.4
C38 C43 H43A 109.4
C42 C43 H43B 109.4
C38 C43 H43B 109.4
H43A C43 H43B 108.0
C49 C44 C45 110.9(3)
C49 C44 P31 113.2(3)
C45 C44 P31 118.0(3)
C49 C44 H44 104.4
C45 C44 H44 104.4
P31 C44 H44 104.4
C46 C45 C44 110.9(3)
C46 C45 H45A 109.5
C44 C45 H45A 109.5
C46 C45 H45B 109.5
C44 C45 H45B 109.5
H45A C45 H45B 108.0
C47 C46 C45 111.6(3)
C47 C46 H46A 109.3
C45 C46 H46A 109.3
C47 C46 H46B 109.3
C45 C46 H46B 109.3
H46A C46 H46B 108.0
C46 C47 C48 110.8(4)
C46 C47 H47A 109.5
C48 C47 H47A 109.5
C46 C47 H47B 109.5
C48 C47 H47B 109.5
H47A C47 H47B 108.1
C49 C48 C47 111.0(4)
C49 C48 H48A 109.4
C47 C48 H48A 109.4
C49 C48 H48B 109.4
C47 C48 H48B 109.4
H48A C48 H48B 108.0
C48 C49 C44 111.4(3)
C48 C49 H49A 109.4
C44 C49 H49A 109.4
C48 C49 H49B 109.4
C44 C49 H49B 109.4
H49A C49 H49B 108.0
B56 Pt50 B51 70.26(19)
B56 Pt50 P63 158.54(14)
B51 Pt50 P63 90.57(14)
B56 Pt50 P81 90.37(14)
B51 Pt50 P81 157.87(14)
P63 Pt50 P81 110.12(4)
O54 B51 O52 113.2(4)
O54 B51 Pt50 125.2(3)
O52 B51 Pt50 121.6(3)
B51 O52 C53 120.8(4)
O52 C53 H53A 109.5
O52 C53 H53B 109.5
H53A C53 H53B 109.5
O52 C53 H53C 109.5
H53A C53 H53C 109.5
H53B C53 H53C 109.5
B51 O54 C55 122.7(3)
O54 C55 H55A 109.5
O54 C55 H55B 109.5
H55A C55 H55B 109.5
O54 C55 H55C 109.5
H55A C55 H55C 109.5
H55B C55 H55C 109.5
O57 B56 O59 113.9(4)
O57 B56 Pt50 120.8(3)
O59 B56 Pt50 125.3(3)
B56 O57 C58 120.7(3)
O57 C58 H58A 109.5
O57 C58 H58B 109.5
H58A C58 H58B 109.5
O57 C58 H58C 109.5
H58A C58 H58C 109.5
H58B C58 H58C 109.5
B56 O59 C60 121.9(3)
O59 C60 H60A 109.5
O59 C60 H60B 109.5
H60A C60 H60B 109.5
O59 C60 H60C 109.5
H60A C60 H60C 109.5
H60B C60 H60C 109.5
C211 P63 C172 96.8(5)
C211 P63 C64 107.3(6)
C172 P63 C64 101.00(19)
C172 P63 C76 107.1(4)
C64 P63 C76 106.2(5)
C211 P63 Pt50 111.8(5)
C172 P63 Pt50 117.73(14)
C64 P63 Pt50 119.37(13)
C76 P63 Pt50 104.6(4)
C65 C64 C69 110.1(3)
C65 C64 P63 111.3(3)
C69 C64 P63 119.5(3)
C65 C64 H64 104.9
C69 C64 H64 104.9
P63 C64 H64 104.9
C66 C65 C64 112.0(4)
C66 C65 H65A 109.2
C64 C65 H65A 109.2
C66 C65 H65B 109.2
C64 C65 H65B 109.2
H65A C65 H65B 107.9
C65 C66 C67 111.0(4)
C65 C66 H66A 109.4
C67 C66 H66A 109.4
C65 C66 H66B 109.4
C67 C66 H66B 109.4
H66A C66 H66B 108.0
C66 C67 C68 109.8(4)
C66 C67 H67A 109.7
C68 C67 H67A 109.7
C66 C67 H67B 109.7
C68 C67 H67B 109.7
H67A C67 H67B 108.2
C69 C68 C67 110.8(4)
C69 C68 H68A 109.5
C67 C68 H68A 109.5
C69 C68 H68B 109.5
C67 C68 H68B 109.5
H68A C68 H68B 108.1
C68 C69 C64 111.0(4)
C68 C69 H69A 109.4
C64 C69 H69A 109.4
C68 C69 H69B 109.4
C64 C69 H69B 109.4
H69A C69 H69B 108.0
C177 C172 C173 110.0(4)
C177 C172 P63 115.6(3)
C173 C172 P63 110.0(3)
C177 C172 H172 106.9
C173 C172 H172 106.9
P63 C172 H172 106.9
C174 C173 C172 112.3(4)
C174 C173 H17C 109.1
C172 C173 H17C 109.1
C174 C173 H17D 109.1
C172 C173 H17D 109.1
H17C C173 H17D 107.9
C175 C174 C173 111.5(4)
C175 C174 H17E 109.3
C173 C174 H17E 109.3
C175 C174 H17F 109.3
C173 C174 H17F 109.3
H17E C174 H17F 108.0
C176 C175 C174 110.5(5)
C176 C175 H17G 109.6
C174 C175 H17G 109.6
C176 C175 H17H 109.6
C174 C175 H17H 109.6
H17G C175 H17H 108.1
C175 C176 C177 111.9(4)
C175 C176 H17I 109.2
C177 C176 H17I 109.2
C175 C176 H17J 109.2
C177 C176 H17J 109.2
H17I C176 H17J 107.9
C176 C177 C172 111.6(4)
C176 C177 H17K 109.3
C172 C177 H17K 109.3
C176 C177 H17L 109.3
C172 C177 H17L 109.3
H17K C177 H17L 108.0
C77 C76 C81 111.3(9)
C77 C76 P63 116.1(8)
C81 C76 P63 112.2(8)
C77 C76 H76 105.4
C81 C76 H76 105.4
P63 C76 H76 105.4
C76 C77 C78 112.4(8)
C76 C77 H77A 109.1
C78 C77 H77A 109.1
C76 C77 H77B 109.1
C78 C77 H77B 109.1
H77A C77 H77B 107.9
C77 C78 C79 107.5(8)
C77 C78 H78A 110.2
C79 C78 H78A 110.2
C77 C78 H78B 110.2
C79 C78 H78B 110.2
H78A C78 H78B 108.5
C80 C79 C78 112.7(7)
C80 C79 H79A 109.1
C78 C79 H79A 109.1
C80 C79 H79B 109.1
C78 C79 H79B 109.1
H79A C79 H79B 107.8
C81 C80 C79 110.7(7)
C81 C80 H80A 109.5
C79 C80 H80A 109.5
C81 C80 H80B 109.5
C79 C80 H80B 109.5
H80A C80 H80B 108.1
C80 C81 C76 109.5(8)
C80 C81 H81A 109.8
C76 C81 H81A 109.8
C80 C81 H81B 109.8
C76 C81 H81B 109.8
H81A C81 H81B 108.2
C216 C211 C212 110.6(11)
C216 C211 P63 114.4(10)
C212 C211 P63 118.0(9)
C216 C211 H211 104.0
C212 C211 H211 104.0
P63 C211 H211 104.0
C213 C212 C211 111.0(10)
C213 C212 H21C 109.4
C211 C212 H21C 109.4
C213 C212 H21D 109.4
C211 C212 H21D 109.4
H21C C212 H21D 108.0
C212 C213 C214 107.1(9)
C212 C213 H21E 110.3
C214 C213 H21E 110.3
C212 C213 H21F 110.3
C214 C213 H21F 110.3
H21E C213 H21F 108.6
C215 C214 C213 113.4(9)
C215 C214 H21G 108.9
C213 C214 H21G 108.9
C215 C214 H21H 108.9
C213 C214 H21H 108.9
H21G C214 H21H 107.7
C214 C215 C216 108.9(9)
C214 C215 H21I 109.9
C216 C215 H21I 109.9
C214 C215 H21J 109.9
C216 C215 H21J 109.9
H21I C215 H21J 108.3
C211 C216 C215 111.7(10)
C211 C216 H21K 109.3
C215 C216 H21K 109.3
C211 C216 H21L 109.3
C215 C216 H21L 109.3
H21K C216 H21L 107.9
C82 P81 C94 102.46(18)
C82 P81 C88 106.91(18)
C94 P81 C88 101.40(18)
C82 P81 Pt50 107.55(13)
C94 P81 Pt50 118.69(14)
C88 P81 Pt50 118.27(13)
C83 C82 C87 109.8(3)
C83 C82 P81 119.1(3)
C87 C82 P81 114.0(3)
C83 C82 H82 104.0
C87 C82 H82 104.0
P81 C82 H82 104.0
C82 C83 C84 110.7(4)
C82 C83 H83A 109.5
C84 C83 H83A 109.5
C82 C83 H83B 109.5
C84 C83 H83B 109.5
H83A C83 H83B 108.1
C85 C84 C83 110.9(4)
C85 C84 H84A 109.5
C83 C84 H84A 109.5
C85 C84 H84B 109.5
C83 C84 H84B 109.5
H84A C84 H84B 108.0
C86 C85 C84 111.9(4)
C86 C85 H85A 109.2
C84 C85 H85A 109.2
C86 C85 H85B 109.2
C84 C85 H85B 109.2
H85A C85 H85B 107.9
C85 C86 C87 111.2(4)
C85 C86 H86A 109.4
C87 C86 H86A 109.4
C85 C86 H86B 109.4
C87 C86 H86B 109.4
H86A C86 H86B 108.0
C86 C87 C82 110.0(4)
C86 C87 H87A 109.7
C82 C87 H87A 109.7
C86 C87 H87B 109.7
C82 C87 H87B 109.7
H87A C87 H87B 108.2
C93 C88 C89 109.3(3)
C93 C88 P81 109.7(3)
C89 C88 P81 120.8(3)
C93 C88 H88 105.3
C89 C88 H88 105.3
P81 C88 H88 105.3
C88 C89 C90 110.1(3)
C88 C89 H89A 109.6
C90 C89 H89A 109.6
C88 C89 H89B 109.6
C90 C89 H89B 109.6
H89A C89 H89B 108.1
C91 C90 C89 111.8(4)
C91 C90 H90A 109.3
C89 C90 H90A 109.3
C91 C90 H90B 109.3
C89 C90 H90B 109.3
H90A C90 H90B 107.9
C92 C91 C90 111.8(4)
C92 C91 H91A 109.3
C90 C91 H91A 109.3
C92 C91 H91B 109.3
C90 C91 H91B 109.3
H91A C91 H91B 107.9
C91 C92 C93 110.3(4)
C91 C92 H92A 109.6
C93 C92 H92A 109.6
C91 C92 H92B 109.6
C93 C92 H92B 109.6
H92A C92 H92B 108.1
C88 C93 C92 111.8(4)
C88 C93 H93A 109.2
C92 C93 H93A 109.2
C88 C93 H93B 109.2
C92 C93 H93B 109.2
H93A C93 H93B 107.9
C95 C94 C99 110.3(3)
C95 C94 P81 110.7(3)
C99 C94 P81 114.3(3)
C95 C94 H94 107.0
C99 C94 H94 107.0
P81 C94 H94 107.0
C96 C95 C94 112.5(4)
C96 C95 H95A 109.1
C94 C95 H95A 109.1
C96 C95 H95B 109.1
C94 C95 H95B 109.1
H95A C95 H95B 107.8
C95 C96 C97 110.5(4)
C95 C96 H96A 109.5
C97 C96 H96A 109.5
C95 C96 H96B 109.5
C97 C96 H96B 109.5
H96A C96 H96B 108.1
C98 C97 C96 110.6(4)
C98 C97 H97A 109.5
C96 C97 H97A 109.5
C98 C97 H97B 109.5
C96 C97 H97B 109.5
H97A C97 H97B 108.1
C97 C98 C99 112.9(4)
C97 C98 H98A 109.0
C99 C98 H98A 109.0
C97 C98 H98B 109.0
C99 C98 H98B 109.0
H98A C98 H98B 107.8
C98 C99 C94 110.8(3)
C98 C99 H99A 109.5
C94 C99 H99A 109.5
C98 C99 H99B 109.5
C94 C99 H99B 109.5
H99A C99 H99B 108.1

loop_
_geom_bond_atom_site_label_1
_geom_bond_atom_site_label_2
_geom_bond_distance
Pt1 B2 2.093(5)
Pt1 B7 2.108(5)
Pt1 P12 2.3723(10)
Pt1 P31 2.3724(10)
B2 O5 1.383(5)
B2 O3 1.384(5)
O3 C4 1.433(5)
C4 H4A 0.9800
C4 H4B 0.9800
C4 H4C 0.9800
O5 C6 1.420(5)
C6 H6A 0.9800
C6 H6B 0.9800
C6 H6C 0.9800
B7 O8 1.369(5)
B7 O10 1.376(6)
O8 C9 1.429(5)
C9 H9A 0.9800
C9 H9B 0.9800
C9 H9C 0.9800
O10 C11 1.426(5)
C11 H11A 0.9800
C11 H11B 0.9800
C11 H11C 0.9800
P12 C19 1.856(4)
P12 C13 1.868(4)
P12 C25 1.873(4)
C13 C18 1.526(5)
C13 C14 1.534(5)
C13 H13 1.0000
C14 C15 1.543(6)
C14 H14A 0.9900
C14 H14B 0.9900
C15 C16 1.525(6)
C15 H15A 0.9900
C15 H15B 0.9900
C16 C17 1.519(6)
C16 H16A 0.9900
C16 H16B 0.9900
C17 C18 1.531(5)
C17 H17A 0.9900
C17 H17B 0.9900
C18 H18A 0.9900
C18 H18B 0.9900
C19 C20 1.545(6)
C19 C24 1.548(6)
C19 H19 1.0000
C20 C21 1.520(6)
C20 H20A 0.9900
C20 H20B 0.9900
C21 C22 1.523(7)
C21 H21A 0.9900
C21 H21B 0.9900
C22 C23 1.529(7)
C22 H22A 0.9900
C22 H22B 0.9900
C23 C24 1.515(6)
C23 H23A 0.9900
C23 H23B 0.9900
C24 H24A 0.9900
C24 H24B 0.9900
C25 C30 1.521(5)
C25 C26 1.539(5)
C25 H25 1.0000
C26 C27 1.528(5)
C26 H26A 0.9900
C26 H26B 0.9900
C27 C28 1.527(6)
C27 H27A 0.9900
C27 H27B 0.9900
C28 C29 1.513(6)
C28 H28A 0.9900
C28 H28B 0.9900
C29 C30 1.523(5)
C29 H29A 0.9900
C29 H29B 0.9900
C30 H30A 0.9900
C30 H30B 0.9900
P31 C38 1.852(4)
P31 C44 1.871(4)
P31 C32 1.882(4)
C32 C33 1.535(6)
C32 C37 1.537(6)
C32 H32 1.0000
C33 C34 1.535(6)
C33 H33A 0.9900
C33 H33B 0.9900
C34 C35 1.519(6)
C34 H34A 0.9900
C34 H34B 0.9900
C35 C36 1.502(7)
C35 H35A 0.9900
C35 H35B 0.9900
C36 C37 1.527(6)
C36 H36A 0.9900
C36 H36B 0.9900
C37 H37A 0.9900
C37 H37B 0.9900
C38 C43 1.539(6)
C38 C39 1.544(5)
C38 H38 1.0000
C39 C40 1.521(6)
C39 H39A 0.9900
C39 H39B 0.9900
C40 C41 1.519(6)
C40 H40A 0.9900
C40 H40B 0.9900
C41 C42 1.523(6)
C41 H41A 0.9900
C41 H41B 0.9900
C42 C43 1.528(5)
C42 H42A 0.9900
C42 H42B 0.9900
C43 H43A 0.9900
C43 H43B 0.9900
C44 C49 1.530(5)
C44 C45 1.532(5)
C44 H44 1.0000
C45 C46 1.522(5)
C45 H45A 0.9900
C45 H45B 0.9900
C46 C47 1.518(6)
C46 H46A 0.9900
C46 H46B 0.9900
C47 C48 1.539(6)
C47 H47A 0.9900
C47 H47B 0.9900
C48 C49 1.519(5)
C48 H48A 0.9900
C48 H48B 0.9900
C49 H49A 0.9900
C49 H49B 0.9900
Pt50 B56 2.096(5)
Pt50 B51 2.096(5)
Pt50 P63 2.3664(11)
Pt50 P81 2.3750(11)
B51 O54 1.376(6)
B51 O52 1.385(6)
O52 C53 1.431(5)
C53 H53A 0.9800
C53 H53B 0.9800
C53 H53C 0.9800
O54 C55 1.416(5)
C55 H55A 0.9800
C55 H55B 0.9800
C55 H55C 0.9800
B56 O57 1.376(6)
B56 O59 1.379(6)
O57 C58 1.422(5)
C58 H58A 0.9800
C58 H58B 0.9800
C58 H58C 0.9800
O59 C60 1.425(5)
C60 H60A 0.9800
C60 H60B 0.9800
C60 H60C 0.9800
P63 C211 1.773(16)
P63 C172 1.852(5)
P63 C64 1.872(4)
P63 C76 1.914(13)
C64 C65 1.523(6)
C64 C69 1.540(6)
C64 H64 1.0000
C65 C66 1.521(6)
C65 H65A 0.9900
C65 H65B 0.9900
C66 C67 1.532(6)
C66 H66A 0.9900
C66 H66B 0.9900
C67 C68 1.537(7)
C67 H67A 0.9900
C67 H67B 0.9900
C68 C69 1.529(6)
C68 H68A 0.9900
C68 H68B 0.9900
C69 H69A 0.9900
C69 H69B 0.9900
C172 C177 1.534(6)
C172 C173 1.534(6)
C172 H172 1.0000
C173 C174 1.527(6)
C173 H17C 0.9900
C173 H17D 0.9900
C174 C175 1.515(7)
C174 H17E 0.9900
C174 H17F 0.9900
C175 C176 1.498(8)
C175 H17G 0.9900
C175 H17H 0.9900
C176 C177 1.525(7)
C176 H17I 0.9900
C176 H17J 0.9900
C177 H17K 0.9900
C177 H17L 0.9900
C76 C77 1.528(16)
C76 C81 1.571(14)
C76 H76 1.0000
C77 C78 1.530(13)
C77 H77A 0.9900
C77 H77B 0.9900
C78 C79 1.596(13)
C78 H78A 0.9900
C78 H78B 0.9900
C79 C80 1.539(12)
C79 H79A 0.9900
C79 H79B 0.9900
C80 C81 1.533(12)
C80 H80A 0.9900
C80 H80B 0.9900
C81 H81A 0.9900
C81 H81B 0.9900
C211 C216 1.494(17)
C211 C212 1.576(18)
C211 H211 1.0000
C212 C213 1.508(15)
C212 H21C 0.9900
C212 H21D 0.9900
C213 C214 1.564(15)
C213 H21E 0.9900
C213 H21F 0.9900
C214 C215 1.500(15)
C214 H21G 0.9900
C214 H21H 0.9900
C215 C216 1.549(15)
C215 H21I 0.9900
C215 H21J 0.9900
C216 H21K 0.9900
C216 H21L 0.9900
P81 C82 1.842(4)
P81 C94 1.861(4)
P81 C88 1.864(4)
C82 C83 1.525(6)
C82 C87 1.544(6)
C82 H82 1.0000
C83 C84 1.534(6)
C83 H83A 0.9900
C83 H83B 0.9900
C84 C85 1.523(7)
C84 H84A 0.9900
C84 H84B 0.9900
C85 C86 1.512(6)
C85 H85A 0.9900
C85 H85B 0.9900
C86 C87 1.523(5)
C86 H86A 0.9900
C86 H86B 0.9900
C87 H87A 0.9900
C87 H87B 0.9900
C88 C93 1.533(5)
C88 C89 1.533(5)
C88 H88 1.0000
C89 C90 1.535(6)
C89 H89A 0.9900
C89 H89B 0.9900
C90 C91 1.515(6)
C90 H90A 0.9900
C90 H90B 0.9900
C91 C92 1.510(6)
C91 H91A 0.9900
C91 H91B 0.9900
C92 C93 1.540(6)
C92 H92A 0.9900
C92 H92B 0.9900
C93 H93A 0.9900
C93 H93B 0.9900
C94 C95 1.539(5)
C94 C99 1.547(5)
C94 H94 1.0000
C95 C96 1.517(6)
C95 H95A 0.9900
C95 H95B 0.9900
C96 C97 1.536(6)
C96 H96A 0.9900
C96 H96B 0.9900
C97 C98 1.509(7)
C97 H97A 0.9900
C97 H97B 0.9900
C98 C99 1.527(6)
C98 H98A 0.9900
C98 H98B 0.9900
C99 H99A 0.9900
C99 H99B 0.9900

loop_
_geom_torsion_atom_site_label_1
_geom_torsion_atom_site_label_2
_geom_torsion_atom_site_label_3
_geom_torsion_atom_site_label_4
_geom_torsion
B7 Pt1 B2 O5 -84.6(4)
P12 Pt1 B2 O5 104.6(3)
P31 Pt1 B2 O5 -56.6(6)
B7 Pt1 B2 O3 98.1(4)
P12 Pt1 B2 O3 -72.7(3)
P31 Pt1 B2 O3 126.1(3)
O5 B2 O3 C4 -8.0(5)
Pt1 B2 O3 C4 169.6(3)
O3 B2 O5 C6 -180.0(3)
Pt1 B2 O5 C6 2.6(5)
B2 Pt1 B7 O8 95.7(4)
P12 Pt1 B7 O8 122.5(4)
P31 Pt1 B7 O8 -74.8(3)
B2 Pt1 B7 O10 -84.0(4)
P12 Pt1 B7 O10 -57.3(6)
P31 Pt1 B7 O10 105.4(4)
O10 B7 O8 C9 2.4(6)
Pt1 B7 O8 C9 -177.4(3)
O8 B7 O10 C11 -178.2(3)
Pt1 B7 O10 C11 1.6(6)
B2 Pt1 P12 C19 49.89(19)
B7 Pt1 P12 C19 24.6(4)
P31 Pt1 P12 C19 -136.96(14)
B2 Pt1 P12 C13 -64.4(2)
B7 Pt1 P12 C13 -89.7(4)
P31 Pt1 P12 C13 108.74(15)
B2 Pt1 P12 C25 172.1(2)
B7 Pt1 P12 C25 146.9(4)
P31 Pt1 P12 C25 -14.70(15)
C19 P12 C13 C18 -51.8(3)
C25 P12 C13 C18 -162.0(3)
Pt1 P12 C13 C18 66.6(3)
C19 P12 C13 C14 -177.1(3)
C25 P12 C13 C14 72.7(3)
Pt1 P12 C13 C14 -58.7(3)
C18 C13 C14 C15 55.8(5)
P12 C13 C14 C15 -177.6(3)
C13 C14 C15 C16 -55.3(5)
C14 C15 C16 C17 55.4(5)
C15 C16 C17 C18 -56.2(5)
C14 C13 C18 C17 -56.2(4)
P12 C13 C18 C17 178.7(3)
C16 C17 C18 C13 56.5(5)
C13 P12 C19 C20 -54.8(4)
C25 P12 C19 C20 51.3(4)
Pt1 P12 C19 C20 -179.7(3)
C13 P12 C19 C24 172.8(3)
C25 P12 C19 C24 -81.1(3)
Pt1 P12 C19 C24 47.8(3)
C24 C19 C20 C21 -58.7(5)
P12 C19 C20 C21 167.0(3)
C19 C20 C21 C22 57.2(5)
C20 C21 C22 C23 -55.2(6)
C21 C22 C23 C24 54.3(6)
C22 C23 C24 C19 -56.0(5)
C20 C19 C24 C23 58.6(5)
P12 C19 C24 C23 -165.5(3)
C19 P12 C25 C30 57.2(3)
C13 P12 C25 C30 162.8(3)
Pt1 P12 C25 C30 -65.9(3)
C19 P12 C25 C26 -70.7(3)
C13 P12 C25 C26 35.0(4)
Pt1 P12 C25 C26 166.2(3)
C30 C25 C26 C27 54.6(4)
P12 C25 C26 C27 -177.3(3)
C25 C26 C27 C28 -55.2(5)
C26 C27 C28 C29 55.2(5)
C27 C28 C29 C30 -55.3(5)
C26 C25 C30 C29 -56.4(4)
P12 C25 C30 C29 170.0(3)
C28 C29 C30 C25 57.4(5)
B2 Pt1 P31 C38 -89.9(4)
B7 Pt1 P31 C38 -63.5(2)
P12 Pt1 P31 C38 110.01(15)
B2 Pt1 P31 C44 26.4(4)
B7 Pt1 P31 C44 52.8(2)
P12 Pt1 P31 C44 -133.71(14)
B2 Pt1 P31 C32 149.3(4)
B7 Pt1 P31 C32 175.8(2)
P12 Pt1 P31 C32 -10.72(16)
C38 P31 C32 C33 162.9(3)
C44 P31 C32 C33 55.8(3)
Pt1 P31 C32 C33 -67.7(3)
C38 P31 C32 C37 34.9(4)
C44 P31 C32 C37 -72.2(4)
Pt1 P31 C32 C37 164.3(3)
C37 C32 C33 C34 -56.2(4)
P31 C32 C33 C34 171.0(3)
C32 C33 C34 C35 57.1(5)
C33 C34 C35 C36 -57.1(5)
C34 C35 C36 C37 57.5(5)
C35 C36 C37 C32 -55.8(5)
C33 C32 C37 C36 54.3(5)
P31 C32 C37 C36 -177.8(3)
C44 P31 C38 C43 -55.5(3)
C32 P31 C38 C43 -165.8(3)
Pt1 P31 C38 C43 63.5(3)
C44 P31 C38 C39 179.7(3)
C32 P31 C38 C39 69.4(3)
Pt1 P31 C38 C39 -61.3(3)
C43 C38 C39 C40 56.5(5)
P31 C38 C39 C40 -175.2(3)
C38 C39 C40 C41 -55.8(5)
C39 C40 C41 C42 54.6(5)
C40 C41 C42 C43 -54.9(5)
C41 C42 C43 C38 56.2(5)
C39 C38 C43 C42 -56.3(5)
P31 C38 C43 C42 178.2(3)
C38 P31 C44 C49 170.9(3)
C32 P31 C44 C49 -84.6(3)
Pt1 P31 C44 C49 45.6(3)
C38 P31 C44 C45 -57.2(3)
C32 P31 C44 C45 47.3(3)
Pt1 P31 C44 C45 177.5(3)
C49 C44 C45 C46 -55.5(5)
P31 C44 C45 C46 171.6(3)
C44 C45 C46 C47 56.2(5)
C45 C46 C47 C48 -56.0(5)
C46 C47 C48 C49 55.6(5)
C47 C48 C49 C44 -55.6(5)
C45 C44 C49 C48 55.7(5)
P31 C44 C49 C48 -169.0(3)
B56 Pt50 B51 O54 86.7(4)
P63 Pt50 B51 O54 -103.2(4)
P81 Pt50 B51 O54 56.5(7)
B56 Pt50 B51 O52 -95.4(4)
P63 Pt50 B51 O52 74.8(4)
P81 Pt50 B51 O52 -125.5(4)
O54 B51 O52 C53 2.4(6)
Pt50 B51 O52 C53 -175.8(3)
O52 B51 O54 C55 -178.3(4)
Pt50 B51 O54 C55 -0.1(6)
B51 Pt50 B56 O57 -90.3(4)
P63 Pt50 B56 O57 -118.1(4)
P81 Pt50 B56 O57 78.8(4)
B51 Pt50 B56 O59 89.1(4)
P63 Pt50 B56 O59 61.2(6)
P81 Pt50 B56 O59 -101.9(4)
O59 B56 O57 C58 0.3(6)
Pt50 B56 O57 C58 179.7(3)
O57 B56 O59 C60 177.6(4)
Pt50 B56 O59 C60 -1.8(6)
B56 Pt50 P63 C211 -22.9(7)
B51 Pt50 P63 C211 -49.0(6)
P81 Pt50 P63 C211 139.0(6)
B56 Pt50 P63 C172 87.8(4)
B51 Pt50 P63 C172 61.7(2)
P81 Pt50 P63 C172 -110.24(17)
B56 Pt50 P63 C64 -149.3(4)
B51 Pt50 P63 C64 -175.4(2)
P81 Pt50 P63 C64 12.66(16)
B56 Pt50 P63 C76 -30.9(6)
B51 Pt50 P63 C76 -56.9(5)
P81 Pt50 P63 C76 131.1(5)
C211 P63 C64 C65 -60.0(6)
C172 P63 C64 C65 -160.8(3)
C76 P63 C64 C65 -49.2(5)
Pt50 P63 C64 C65 68.4(3)
C211 P63 C64 C69 70.0(6)
C172 P63 C64 C69 -30.8(4)
C76 P63 C64 C69 80.8(5)
Pt50 P63 C64 C69 -161.6(3)
C69 C64 C65 C66 55.6(5)
P63 C64 C65 C66 -169.5(3)
C64 C65 C66 C67 -56.8(5)
C65 C66 C67 C68 56.7(5)
C66 C67 C68 C69 -57.3(5)
C67 C68 C69 C64 57.4(5)
C65 C64 C69 C68 -55.8(5)
P63 C64 C69 C68 173.6(3)
C211 P63 C172 C177 55.6(7)
C64 P63 C172 C177 164.9(3)
C76 P63 C172 C177 54.0(6)
Pt50 P63 C172 C177 -63.3(4)
C211 P63 C172 C173 -179.0(6)
C64 P63 C172 C173 -69.8(3)
C76 P63 C172 C173 179.3(5)
Pt50 P63 C172 C173 62.0(3)
C177 C172 C173 C174 -52.9(5)
P63 C172 C173 C174 178.7(3)
C172 C173 C174 C175 54.9(6)
C173 C174 C175 C176 -56.2(6)
C174 C175 C176 C177 57.2(6)
C175 C176 C177 C172 -56.6(6)
C173 C172 C177 C176 53.3(5)
P63 C172 C177 C176 178.6(3)
C211 P63 C76 C77 50(5)
C172 P63 C76 C77 59.2(10)
C64 P63 C76 C77 -48.0(9)
Pt50 P63 C76 C77 -175.1(8)
C172 P63 C76 C81 -171.1(7)
C64 P63 C76 C81 81.6(9)
Pt50 P63 C76 C81 -45.5(9)
C81 C76 C77 C78 59.0(13)
P63 C76 C77 C78 -170.9(8)
C76 C77 C78 C79 -56.3(10)
C77 C78 C79 C80 55.9(10)
C78 C79 C80 C81 -57.3(10)
C79 C80 C81 C76 56.1(11)
C77 C76 C81 C80 -57.1(12)
P63 C76 C81 C80 170.9(8)
C172 P63 C211 C216 -172.0(10)
C64 P63 C211 C216 84.2(11)
C76 P63 C211 C216 -1(5)
Pt50 P63 C211 C216 -48.5(12)
C172 P63 C211 C212 55.3(11)
C64 P63 C211 C212 -48.5(11)
C76 P63 C211 C212 -134(6)
Pt50 P63 C211 C212 178.8(9)
C216 C211 C212 C213 58.4(14)
P63 C211 C212 C213 -167.3(10)
C211 C212 C213 C214 -57.3(12)
C212 C213 C214 C215 59.7(12)
C213 C214 C215 C216 -57.9(12)
C212 C211 C216 C215 -56.0(14)
P63 C211 C216 C215 167.9(10)
C214 C215 C216 C211 56.0(14)
B56 Pt50 P81 C82 -49.7(2)
B51 Pt50 P81 C82 -21.5(4)
P63 Pt50 P81 C82 136.81(14)
B56 Pt50 P81 C94 65.8(2)
B51 Pt50 P81 C94 94.1(4)
P63 Pt50 P81 C94 -107.66(15)
B56 Pt50 P81 C88 -170.8(2)
B51 Pt50 P81 C88 -142.5(4)
P63 Pt50 P81 C88 15.72(15)
C94 P81 C82 C83 57.0(4)
C88 P81 C82 C83 -49.1(4)
Pt50 P81 C82 C83 -177.1(3)
C94 P81 C82 C87 -170.7(3)
C88 P81 C82 C87 83.1(3)
Pt50 P81 C82 C87 -44.9(3)
C87 C82 C83 C84 58.0(5)
P81 C82 C83 C84 -168.0(3)
C82 C83 C84 C85 -56.0(6)
C83 C84 C85 C86 54.7(6)
C84 C85 C86 C87 -55.8(6)
C85 C86 C87 C82 57.4(5)
C83 C82 C87 C86 -58.6(5)
P81 C82 C87 C86 164.9(3)
C82 P81 C88 C93 -58.7(3)
C94 P81 C88 C93 -165.7(3)
Pt50 P81 C88 C93 62.7(3)
C82 P81 C88 C89 69.8(3)
C94 P81 C88 C89 -37.1(3)
Pt50 P81 C88 C89 -168.8(3)
C93 C88 C89 C90 -57.1(4)
P81 C88 C89 C90 174.2(3)
C88 C89 C90 C91 56.9(5)
C89 C90 C91 C92 -56.0(5)
C90 C91 C92 C93 54.7(5)
C89 C88 C93 C92 57.7(4)
P81 C88 C93 C92 -167.8(3)
C91 C92 C93 C88 -56.3(5)
C82 P81 C94 C95 176.9(3)
C88 P81 C94 C95 -72.7(3)
Pt50 P81 C94 C95 58.6(3)
C82 P81 C94 C99 51.5(3)
C88 P81 C94 C99 161.9(3)
Pt50 P81 C94 C99 -66.7(3)
C99 C94 C95 C96 -54.8(5)
P81 C94 C95 C96 177.6(3)
C94 C95 C96 C97 56.4(5)
C95 C96 C97 C98 -56.1(5)
C96 C97 C98 C99 56.3(5)
C97 C98 C99 C94 -55.0(5)
C95 C94 C99 C98 52.8(5)
P81 C94 C99 C98 178.3(3)

loop_
_platon_squeeze_void_nr
_platon_squeeze_void_average_x
_platon_squeeze_void_average_y
_platon_squeeze_void_average_z
_platon_squeeze_void_volume
_platon_squeeze_void_count_electrons
_platon_squeeze_void_content
1 -0.011 0.000 0.500 1362 381 ' '
2 0.047 0.500 1.000 1362 381 ' '
